data_4135147
loop_
_publ_author_name
'Wen, Qiang'
'Tenenholtz, Shira'
'Shimon, Linda J. W.'
'Bar-Elli, Omri'
'Beck, Lior'
'Houben, Lothar'
'Cohen, Sidney R.'
'Feldman, Yishay'
'Oron, Dan'
'Lahav, Michal'
'van der Boom, Milko E.'

_publ_section_title
;
 Chiral and SHG-Active Metal-Organic Frameworks Formed in Solution and on
 Surfaces: Uniformity, Morphology Control, Oriented Growth, and
 Post-assembly Functionalization.
;
_journal_name_full 'Journal of the American Chemical Society'
_journal_paper_doi 10.1021/jacs.0c05384
_journal_year 2020
_chemical_absolute_configuration unk
_chemical_formula_moiety 'C62 H52 Br2 N4 Ni'
_chemical_formula_sum 'C62 H52 Br2 N4 Ni'
_chemical_formula_weight 1071.60
_space_group_crystal_system hexagonal
_space_group_IT_number 177
_space_group_name_Hall 'P 6 2'
_space_group_name_H-M_alt 'P 6 2 2'
_atom_sites_solution_hydrogens geom
_audit_creation_method SHELXL-2016/4
_cell_angle_alpha 90
_cell_angle_beta 90
_cell_angle_gamma 120
_cell_formula_units_Z 6
_cell_length_a 25.8466(8)
_cell_length_b 25.8466(8)
_cell_length_c 18.0005(4)
_cell_measurement_reflns_used 4356
_cell_measurement_temperature 100(2)
_cell_measurement_theta_max 47.3350
_cell_measurement_theta_min 4.6420
_cell_volume 10414.1(5)
_computing_cell_refinement 'CrysAlisPro 1.171.39.46 (Rigaku OD, 2018)'
_computing_data_collection 'CrysAlisPro 1.171.39.46 (Rigaku OD, 2018)'
_computing_data_reduction 'CrysAlisPro 1.171.39.46 (Rigaku OD, 2018)'
_computing_structure_refinement 'SHELXL-2016/4 (Sheldrick, 2016)'
_computing_structure_solution 'SHELXT-2016/4 (Sheldrick, 2016)'
_diffrn_ambient_temperature 100(2)
_diffrn_measured_fraction_theta_full 0.994
_diffrn_measured_fraction_theta_max 0.994
_diffrn_measurement_device_type 'Rigaku XtaLAB AFC12 (RINC): Kappa dual home/near'
_diffrn_measurement_method '\w scans'
_diffrn_radiation_type CuK\a
_diffrn_radiation_wavelength 1.54184
_diffrn_reflns_av_R_equivalents 0.0535
_diffrn_reflns_av_unetI/netI 0.0406
_diffrn_reflns_Laue_measured_fraction_full 0.994
_diffrn_reflns_Laue_measured_fraction_max 0.994
_diffrn_reflns_limit_h_max 17
_diffrn_reflns_limit_h_min -24
_diffrn_reflns_limit_k_max 24
_diffrn_reflns_limit_k_min -22
_diffrn_reflns_limit_l_max 15
_diffrn_reflns_limit_l_min -17
_diffrn_reflns_number 13662
_diffrn_reflns_point_group_measured_fraction_full 0.993
_diffrn_reflns_point_group_measured_fraction_max 0.993
_diffrn_reflns_theta_full 47.899
_diffrn_reflns_theta_max 47.899
_diffrn_reflns_theta_min 3.950
_diffrn_source 'micro-focus sealed X-ray tube'
_exptl_absorpt_coefficient_mu 1.997
_exptl_absorpt_correction_T_max 1.00000
_exptl_absorpt_correction_T_min 0.903
_exptl_absorpt_correction_type multi-scan
_exptl_absorpt_process_details
;
CrysAlisPro 1.171.39.46 (Rigaku Oxford Diffraction, 2018)
Empirical absorption correction using spherical harmonics,
 implemented in SCALE3 ABSPACK scaling algorithm.
;
_exptl_crystal_colour colorless
_exptl_crystal_density_diffrn 1.025
_exptl_crystal_description 'split prism'
_exptl_crystal_F_000 3300
_exptl_crystal_size_max 0.051
_exptl_crystal_size_mid 0.032
_exptl_crystal_size_min 0.021
_exptl_transmission_factor_min 0.903
_platon_squeeze_details
;
;
_refine_diff_density_max 1.388
_refine_diff_density_min -0.606
_refine_diff_density_rms 0.112
_refine_ls_abs_structure_details
;
 Flack x determined using 1006 quotients [(I+)-(I-)]/[(I+)+(I-)]
 (Parsons, Flack and Wagner, Acta Cryst. B69 (2013) 249-259).
;
_refine_ls_abs_structure_Flack 0.027(16)
_refine_ls_extinction_method none
_refine_ls_goodness_of_fit_ref 1.150
_refine_ls_hydrogen_treatment constr
_refine_ls_matrix_type full
_refine_ls_number_parameters 307
_refine_ls_number_reflns 3256
_refine_ls_number_restraints 6
_refine_ls_restrained_S_all 1.152
_refine_ls_R_factor_all 0.0980
_refine_ls_R_factor_gt 0.0901
_refine_ls_shift/su_max 0.000
_refine_ls_shift/su_mean 0.000
_refine_ls_structure_factor_coef Fsqd
_refine_ls_weighting_details 'w=1/[\s^2^(Fo^2^)+(0.2000P)^2^] where P=(Fo^2^+2Fc^2^)/3'
_refine_ls_weighting_scheme calc
_refine_ls_wR_factor_gt 0.2482
_refine_ls_wR_factor_ref 0.2583
_reflns_Friedel_coverage 0.688
_reflns_Friedel_fraction_full 0.993
_reflns_Friedel_fraction_max 0.993
_reflns_number_gt 2802
_reflns_number_total 3256
_reflns_threshold_expression 'I > 2\s(I)'
_cod_data_source_file ja0c05384_si_002.cif
_cod_data_source_block v303-sr
_cod_original_cell_volume 10414.1(7)
_cod_database_code 4135147
_shelx_shelxl_version_number 2016/4
_shelx_space_group_comment
;
The symmetry employed for this shelxl refinement is uniquely defined
by the following loop, which should always be used as a source of
symmetry information in preference to the above space-group names.
They are only intended as comments.
;
_shelx_estimated_absorpt_t_min 0.905
_shelx_estimated_absorpt_t_max 0.959
_oxdiff_exptl_absorpt_empirical_full_min 0.846
_oxdiff_exptl_absorpt_empirical_full_max 1.223
_oxdiff_exptl_absorpt_empirical_details
;
Empirical correction (ABSPACK) includes:
- Absorption correction using spherical harmonics
- Frame scaling
;

loop_
_space_group_symop_operation_xyz
'x, y, z'
'-y, x-y, z'
'-x+y, -x, z'
'-x, -y, z'
'y, -x+y, z'
'x-y, x, z'
'y, x, -z'
'x-y, -y, -z'
'-x, -x+y, -z'
'-y, -x, -z'
'-x+y, y, -z'
'x, x-y, -z'

loop_
_atom_site_label
_atom_site_type_symbol
_atom_site_fract_x
_atom_site_fract_y
_atom_site_fract_z
_atom_site_U_iso_or_equiv
_atom_site_adp_type
_atom_site_occupancy
_atom_site_site_symmetry_order
_atom_site_calc_flag
_atom_site_refinement_flags_posn
_atom_site_refinement_flags_adp
_atom_site_refinement_flags_occupancy
_atom_site_disorder_assembly
_atom_site_disorder_group
BR1 Br -0.09356(10) 0.62165(9) 0.91321(11) 0.1120(10) Uani 1 1 d . . . . .
NI1 Ni 0.000000 0.67186(9) 1.000000 0.0519(9) Uani 1 2 d S T P . .
N1 N 0.0414(5) 0.7494(5) 0.9370(6) 0.061(3) Uani 1 1 d . . . . .
N2 N 0.6328(5) 1.0373(6) 0.0701(7) 0.074(3) Uani 1 1 d . . . . .
C1 C 0.3820(5) 1.1564(6) 0.4500(6) 0.054(3) Uani 1 1 d . . . . .
C2 C 0.3414(5) 1.1706(5) 0.4024(5) 0.049(3) Uani 1 1 d . . . . .
H2A H 0.316082 1.135941 0.370246 0.059 Uiso 1 1 calc R U . . .
H2B H 0.366364 1.205140 0.369851 0.059 Uiso 1 1 calc R U . . .
C3 C 0.4210(7) 1.2105(3) 0.500000 0.055(4) Uani 1 2 d S T P . .
H3A H 0.446971 1.245477 0.468633 0.065 Uiso 0.5 1 calc R U P . .
H3B H 0.446970 1.201493 0.531367 0.065 Uiso 0.5 1 calc R U P . .
C4 C 0.3424(5) 1.1035(5) 0.4977(6) 0.050(3) Uani 1 1 d . . . . .
H4A H 0.367596 1.093284 0.528824 0.060 Uiso 1 1 calc R U . . .
H4B H 0.317543 1.068776 0.465348 0.060 Uiso 1 1 calc R U . . .
C5 C 0.3007(5) 1.1154(5) 0.5491(6) 0.048(3) Uani 1 1 d . . . . .
C6 C 0.2635(6) 1.1318(3) 0.500000 0.039(3) Uani 1 2 d S T P . .
H6A H 0.237431 1.140339 0.531771 0.047 Uiso 0.5 1 calc R U P . .
H6B H 0.237430 1.097091 0.468231 0.047 Uiso 0.5 1 calc R U P . .
C7 C 0.2651(6) 1.0630(5) 0.6005(6) 0.056(3) Uani 1 1 d . . . . .
C8 C 0.2932(6) 1.0402(6) 0.6473(6) 0.061(3) Uani 1 1 d . . . . .
H8 H 0.335447 1.057992 0.644931 0.073 Uiso 1 1 calc R U . . .
C9 C 0.2630(7) 0.9947(7) 0.6950(6) 0.067(4) Uani 1 1 d . . . . .
H9 H 0.284169 0.980481 0.723735 0.080 Uiso 1 1 calc R U . . .
C10 C 0.2052(7) 0.9697(6) 0.7024(7) 0.061(3) Uani 1 1 d . U . . .
C11 C 0.1718(5) 0.9868(6) 0.6555(7) 0.064(4) Uani 1 1 d . . . . .
H11 H 0.129453 0.966979 0.659031 0.077 Uiso 1 1 calc R U . . .
C12 C 0.2027(6) 1.0343(5) 0.6031(6) 0.057(3) Uani 1 1 d . . . . .
H12 H 0.181257 1.046000 0.570805 0.069 Uiso 1 1 calc R U . . .
C13 C 0.1746(10) 0.9179(7) 0.7598(9) 0.096(5) Uani 1 1 d . . . . .
H13 H 0.198263 0.903407 0.781927 0.115 Uiso 1 1 calc R U . . .
C14 C 0.1208(10) 0.8942(8) 0.7786(8) 0.086(5) Uani 1 1 d . . . . .
H14 H 0.096717 0.907992 0.756081 0.103 Uiso 1 1 calc R U . . .
C15 C 0.0921(9) 0.8440(6) 0.8359(8) 0.079(5) Uani 1 1 d . . . . .
C16 C 0.1276(8) 0.8199(8) 0.8669(10) 0.108(6) Uani 1 1 d . . . . .
H16 H 0.168339 0.835300 0.854037 0.130 Uiso 1 1 calc R U . . .
C17 C 0.0980(7) 0.7728(6) 0.9164(8) 0.075(4) Uani 1 1 d . . . . .
H17 H 0.120046 0.755974 0.937239 0.090 Uiso 1 1 calc R U . . .
C18 C 0.0143(6) 0.7751(5) 0.9075(6) 0.059(4) Uani 1 1 d . . . . .
H18 H -0.026243 0.759752 0.921286 0.070 Uiso 1 1 calc R U . . .
C19 C 0.0367(8) 0.8201(7) 0.8606(7) 0.074(4) Uani 1 1 d . . . . .
H19 H 0.012375 0.835739 0.843938 0.089 Uiso 1 1 calc R U . . .
C20 C 0.4223(6) 1.1431(7) 0.4017(7) 0.068(4) Uani 1 1 d . . . . .
C21 C 0.4172(7) 1.1375(7) 0.3252(8) 0.080(4) Uani 1 1 d . . . . .
H21 H 0.388347 1.144033 0.300814 0.096 Uiso 1 1 calc R U . . .
C22 C 0.4516(9) 1.1232(8) 0.2847(9) 0.103(6) Uani 1 1 d . . . . .
H22 H 0.447105 1.120881 0.232190 0.124 Uiso 1 1 calc R U . . .
C23 C 0.4937(7) 1.1116(9) 0.3167(9) 0.094(5) Uani 1 1 d . . . . .
C24 C 0.5029(11) 1.1209(11) 0.3911(9) 0.135(6) Uani 1 1 d . . . . .
H24 H 0.534966 1.120005 0.415654 0.162 Uiso 1 1 calc R U . . .
C25 C 0.4618(11) 1.1322(11) 0.4297(11) 0.135(6) Uani 1 1 d . . . . .
H25 H 0.463537 1.131641 0.482444 0.162 Uiso 1 1 calc R U . . .
C26 C 0.5312(8) 1.0939(8) 0.2756(10) 0.098(5) Uani 1 1 d . . . . .
H26 H 0.553001 1.079680 0.303049 0.117 Uiso 1 1 calc R U . . .
C27 C 0.5363(7) 1.0964(8) 0.2050(12) 0.108(6) Uani 1 1 d . . . . .
H27 H 0.515250 1.112036 0.178684 0.129 Uiso 1 1 calc R U . . .
C28 C 0.5725(6) 1.0769(9) 0.1593(9) 0.085(5) Uani 1 1 d . . . . .
C29 C 0.5753(7) 1.0848(8) 0.0810(9) 0.094(5) Uani 1 1 d . . . . .
H29 H 0.556091 1.103624 0.057376 0.113 Uiso 1 1 calc R U . . .
C30 C 0.6061(7) 1.0648(8) 0.0410(8) 0.085(5) Uani 1 1 d . . . . .
H30 H 0.608645 1.070804 -0.011259 0.102 Uiso 1 1 calc R U . . .
C31 C 0.6320(7) 1.0318(7) 0.1449(7) 0.079(4) Uani 1 1 d . . . . .
H31 H 0.654615 1.015637 0.165894 0.095 Uiso 1 1 calc R U . . .
C32 C 0.6022(7) 1.0471(7) 0.1910(8) 0.087(5) Uani 1 1 d . . . . .
H32 H 0.600361 1.039020 0.242678 0.104 Uiso 1 1 calc R U . . .

loop_
_atom_site_aniso_label
_atom_site_aniso_U_11
_atom_site_aniso_U_22
_atom_site_aniso_U_33
_atom_site_aniso_U_23
_atom_site_aniso_U_13
_atom_site_aniso_U_12
BR1 0.1301(18) 0.1038(16) 0.0956(14) 0.0004(11) -0.0115(12) 0.0535(13)
NI1 0.075(2) 0.0448(12) 0.0458(15) 0.0092(7) 0.0185(14) 0.0377(10)
N1 0.088(9) 0.040(6) 0.061(6) 0.013(5) 0.008(6) 0.037(7)
N2 0.047(7) 0.099(9) 0.084(9) -0.027(7) 0.002(6) 0.041(7)
C1 0.050(8) 0.071(9) 0.043(6) -0.007(6) 0.012(6) 0.032(7)
C2 0.062(7) 0.046(7) 0.027(4) 0.001(5) 0.004(5) 0.017(7)
C3 0.046(10) 0.061(8) 0.052(9) -0.001(8) 0.000 0.023(5)
C4 0.063(7) 0.058(7) 0.038(5) -0.003(6) 0.000(7) 0.038(6)
C5 0.065(8) 0.027(6) 0.056(6) 0.000(5) 0.001(7) 0.026(7)
C6 0.046(9) 0.042(6) 0.031(7) 0.005(7) 0.000 0.023(4)
C7 0.075(10) 0.046(8) 0.038(6) -0.019(6) 0.003(6) 0.024(8)
C8 0.093(10) 0.062(9) 0.041(6) 0.001(7) 0.003(7) 0.050(8)
C9 0.087(12) 0.063(9) 0.055(7) -0.008(8) -0.021(8) 0.041(9)
C10 0.079(7) 0.054(6) 0.049(5) 0.006(5) 0.003(5) 0.032(5)
C11 0.042(7) 0.057(9) 0.074(7) -0.021(7) 0.013(6) 0.010(7)
C12 0.074(11) 0.042(7) 0.055(7) -0.003(7) 0.011(7) 0.029(7)
C13 0.143(18) 0.063(11) 0.081(10) -0.022(8) -0.008(11) 0.051(12)
C14 0.098(13) 0.085(13) 0.074(9) -0.009(9) -0.026(10) 0.046(11)
C15 0.132(16) 0.048(9) 0.070(9) -0.007(8) -0.023(11) 0.055(11)
C16 0.084(12) 0.077(12) 0.128(13) -0.024(12) 0.031(11) 0.013(10)
C17 0.072(11) 0.044(8) 0.103(10) 0.027(8) 0.039(9) 0.024(8)
C18 0.081(10) 0.036(7) 0.045(6) 0.013(6) 0.002(7) 0.018(8)
C19 0.064(10) 0.063(10) 0.072(9) 0.009(8) 0.012(8) 0.015(8)
C20 0.056(8) 0.089(10) 0.059(9) -0.009(8) -0.026(7) 0.035(8)
C21 0.065(9) 0.106(12) 0.070(10) -0.005(8) 0.021(7) 0.043(9)
C22 0.103(14) 0.126(15) 0.079(11) -0.023(10) 0.026(10) 0.056(12)
C23 0.070(10) 0.144(16) 0.086(11) -0.041(10) 0.008(9) 0.068(11)
C24 0.183(15) 0.221(18) 0.076(9) -0.009(9) 0.007(9) 0.157(14)
C25 0.183(15) 0.221(18) 0.076(9) -0.009(9) 0.007(9) 0.157(14)
C26 0.102(13) 0.122(14) 0.076(11) -0.017(10) 0.003(9) 0.062(12)
C27 0.080(11) 0.111(13) 0.130(16) -0.057(12) -0.021(11) 0.046(11)
C28 0.037(8) 0.119(13) 0.106(12) -0.037(10) 0.000(8) 0.044(9)
C29 0.092(12) 0.128(14) 0.090(11) -0.005(11) 0.032(10) 0.076(11)
C30 0.087(12) 0.122(13) 0.063(8) -0.036(9) -0.017(8) 0.065(11)
C31 0.092(11) 0.111(12) 0.052(8) -0.026(8) -0.009(8) 0.063(10)
C32 0.081(11) 0.100(12) 0.061(8) -0.015(8) 0.015(9) 0.032(10)

loop_
_atom_type_symbol
_atom_type_description
_atom_type_scat_dispersion_real
_atom_type_scat_dispersion_imag
_atom_type_scat_source
C C 0.0181 0.0091 'International Tables Vol C Tables 4.2.6.8 and 6.1.1.4'
H H 0.0000 0.0000 'International Tables Vol C Tables 4.2.6.8 and 6.1.1.4'
N N 0.0311 0.0180 'International Tables Vol C Tables 4.2.6.8 and 6.1.1.4'
Ni Ni -3.0029 0.5091 'International Tables Vol C Tables 4.2.6.8 and 6.1.1.4'
Br Br -0.6763 1.2805 'International Tables Vol C Tables 4.2.6.8 and 6.1.1.4'

loop_
_geom_angle_atom_site_label_1
_geom_angle_atom_site_label_2
_geom_angle_atom_site_label_3
_geom_angle
_geom_angle_site_symmetry_1
_geom_angle_site_symmetry_3
_geom_angle_publ_flag
N1 NI1 N1 89.8(6) 9_557 . ?
N1 NI1 N2 175.9(5) 9_557 7_456 ?
N1 NI1 N2 89.8(4) . 7_456 ?
N1 NI1 N2 89.8(4) 9_557 2_666 ?
N1 NI1 N2 175.9(5) . 2_666 ?
N2 NI1 N2 90.8(6) 7_456 2_666 ?
N1 NI1 BR1 89.6(3) 9_557 . ?
N1 NI1 BR1 93.2(3) . . ?
N2 NI1 BR1 86.4(4) 7_456 . ?
N2 NI1 BR1 90.9(4) 2_666 . ?
N1 NI1 BR1 93.2(3) 9_557 9_557 ?
N1 NI1 BR1 89.6(3) . 9_557 ?
N2 NI1 BR1 90.9(4) 7_456 9_557 ?
N2 NI1 BR1 86.4(4) 2_666 9_557 ?
BR1 NI1 BR1 176.11(14) . 9_557 ?
C18 N1 C17 114.0(11) . . ?
C18 N1 NI1 124.8(10) . . ?
C17 N1 NI1 120.8(9) . . ?
C30 N2 C31 117.8(11) . . ?
C30 N2 NI1 120.2(9) . 3_564 ?
C31 N2 NI1 121.9(11) . 3_564 ?
C4 C1 C20 110.6(10) . . ?
C4 C1 C2 107.5(9) . . ?
C20 C1 C2 111.3(9) . . ?
C4 C1 C3 109.4(8) . . ?
C20 C1 C3 109.1(10) . . ?
C2 C1 C3 108.9(9) . . ?
C1 C2 C5 111.8(7) . 12_576 ?
C1 C2 H2A 109.2 . . ?
C5 C2 H2A 109.2 12_576 . ?
C1 C2 H2B 109.2 . . ?
C5 C2 H2B 109.2 12_576 . ?
H2A C2 H2B 107.9 . . ?
C1 C3 C1 110.9(12) . 12_576 ?
C1 C3 H3A 109.5 . . ?
C1 C3 H3A 109.5 12_576 . ?
C1 C3 H3B 109.5 . . ?
C1 C3 H3B 109.5 12_576 . ?
H3A C3 H3B 108.0 . . ?
C1 C4 C5 112.5(9) . . ?
C1 C4 H4A 109.1 . . ?
C5 C4 H4A 109.1 . . ?
C1 C4 H4B 109.1 . . ?
C5 C4 H4B 109.1 . . ?
H4A C4 H4B 107.8 . . ?
C6 C5 C7 114.8(10) . . ?
C6 C5 C2 107.6(8) . 12_576 ?
C7 C5 C2 108.0(8) . 12_576 ?
C6 C5 C4 107.8(8) . . ?
C7 C5 C4 110.9(9) . . ?
C2 C5 C4 107.4(9) 12_576 . ?
C5 C6 C5 113.3(12) . 12_576 ?
C5 C6 H6A 108.9 . . ?
C5 C6 H6A 108.9 12_576 . ?
C5 C6 H6B 108.9 . . ?
C5 C6 H6B 108.9 12_576 . ?
H6A C6 H6B 107.7 . . ?
C12 C7 C8 117.1(12) . . ?
C12 C7 C5 121.2(12) . . ?
C8 C7 C5 121.7(12) . . ?
C9 C8 C7 123.2(13) . . ?
C9 C8 H8 118.4 . . ?
C7 C8 H8 118.4 . . ?
C10 C9 C8 121.2(13) . . ?
C10 C9 H9 119.4 . . ?
C8 C9 H9 119.4 . . ?
C9 C10 C11 120.5(12) . . ?
C9 C10 C13 117.2(14) . . ?
C11 C10 C13 122.2(15) . . ?
C10 C11 C12 119.3(11) . . ?
C10 C11 H11 120.3 . . ?
C12 C11 H11 120.3 . . ?
C7 C12 C11 118.5(12) . . ?
C7 C12 H12 120.8 . . ?
C11 C12 H12 120.8 . . ?
C14 C13 C10 124.2(18) . . ?
C14 C13 H13 117.9 . . ?
C10 C13 H13 117.9 . . ?
C13 C14 C15 123.2(17) . . ?
C13 C14 H14 118.4 . . ?
C15 C14 H14 118.4 . . ?
C19 C15 C16 116.1(14) . . ?
C19 C15 C14 125.2(16) . . ?
C16 C15 C14 118.7(18) . . ?
C17 C16 C15 115.7(15) . . ?
C17 C16 H16 122.2 . . ?
C15 C16 H16 122.2 . . ?
N1 C17 C16 125.3(15) . . ?
N1 C17 H17 117.4 . . ?
C16 C17 H17 117.4 . . ?
N1 C18 C19 127.3(14) . . ?
N1 C18 H18 116.3 . . ?
C19 C18 H18 116.3 . . ?
C18 C19 C15 121.6(16) . . ?
C18 C19 H19 119.2 . . ?
C15 C19 H19 119.2 . . ?
C25 C20 C21 114.3(14) . . ?
C25 C20 C1 122.2(13) . . ?
C21 C20 C1 123.4(12) . . ?
C22 C21 C20 121.9(16) . . ?
C22 C21 H21 119.0 . . ?
C20 C21 H21 119.0 . . ?
C21 C22 C23 122.3(15) . . ?
C21 C22 H22 118.9 . . ?
C23 C22 H22 118.9 . . ?
C24 C23 C22 117.1(14) . . ?
C24 C23 C26 118.0(17) . . ?
C22 C23 C26 124.8(15) . . ?
C23 C24 C25 116.0(18) . . ?
C23 C24 H24 122.0 . . ?
C25 C24 H24 122.0 . . ?
C20 C25 C24 127.5(17) . . ?
C20 C25 H25 116.2 . . ?
C24 C25 H25 116.2 . . ?
C27 C26 C23 123.7(19) . . ?
C27 C26 H26 118.2 . . ?
C23 C26 H26 118.2 . . ?
C26 C27 C28 126(2) . . ?
C26 C27 H27 116.9 . . ?
C28 C27 H27 116.9 . . ?
C29 C28 C32 117.7(12) . . ?
C29 C28 C27 119.1(17) . . ?
C32 C28 C27 123.1(16) . . ?
C30 C29 C28 117.9(15) . . ?
C30 C29 H29 121.0 . . ?
C28 C29 H29 121.0 . . ?
N2 C30 C29 124.1(14) . . ?
N2 C30 H30 118.0 . . ?
C29 C30 H30 118.0 . . ?
C32 C31 N2 125.0(15) . . ?
C32 C31 H31 117.5 . . ?
N2 C31 H31 117.5 . . ?
C31 C32 C28 117.2(13) . . ?
C31 C32 H32 121.4 . . ?
C28 C32 H32 121.4 . . ?

loop_
_geom_bond_atom_site_label_1
_geom_bond_atom_site_label_2
_geom_bond_distance
_geom_bond_site_symmetry_2
_geom_bond_publ_flag
BR1 NI1 2.614(2) . ?
NI1 N1 2.074(10) 9_557 ?
NI1 N1 2.074(10) . ?
NI1 N2 2.124(10) 7_456 ?
NI1 N2 2.125(10) 2_666 ?
NI1 BR1 2.614(2) 9_557 ?
N1 C18 1.296(15) . ?
N1 C17 1.325(17) . ?
N2 C30 1.32(2) . ?
N2 C31 1.353(18) . ?
N2 NI1 2.124(10) 3_564 ?
C1 C4 1.501(16) . ?
C1 C20 1.524(18) . ?
C1 C2 1.535(16) . ?
C1 C3 1.540(15) . ?
C2 C5 1.552(15) 12_576 ?
C2 H2A 0.9900 . ?
C2 H2B 0.9900 . ?
C3 C1 1.540(15) 12_576 ?
C3 H3A 0.9900 . ?
C3 H3B 0.9900 . ?
C4 C5 1.563(15) . ?
C4 H4A 0.9900 . ?
C4 H4B 0.9900 . ?
C5 C6 1.513(14) . ?
C5 C7 1.514(17) . ?
C5 C2 1.552(15) 12_576 ?
C6 C5 1.513(14) 12_576 ?
C6 H6A 0.9900 . ?
C6 H6B 0.9900 . ?
C7 C12 1.400(18) . ?
C7 C8 1.419(18) . ?
C8 C9 1.346(18) . ?
C8 H8 0.9500 . ?
C9 C10 1.304(19) . ?
C9 H9 0.9500 . ?
C10 C11 1.428(18) . ?
C10 C13 1.56(2) . ?
C11 C12 1.433(17) . ?
C11 H11 0.9500 . ?
C12 H12 0.9500 . ?
C13 C14 1.25(2) . ?
C13 H13 0.9500 . ?
C14 C15 1.53(2) . ?
C14 H14 0.9500 . ?
C15 C19 1.32(2) . ?
C15 C16 1.45(2) . ?
C16 C17 1.39(2) . ?
C16 H16 0.9500 . ?
C17 H17 0.9500 . ?
C18 C19 1.313(17) . ?
C18 H18 0.9500 . ?
C19 H19 0.9500 . ?
C20 C25 1.29(2) . ?
C20 C21 1.384(19) . ?
C21 C22 1.34(2) . ?
C21 H21 0.9500 . ?
C22 C23 1.39(2) . ?
C22 H22 0.9500 . ?
C23 C24 1.36(2) . ?
C23 C26 1.46(2) . ?
C24 C25 1.42(3) . ?
C24 H24 0.9500 . ?
C25 H25 0.9500 . ?
C26 C27 1.28(2) . ?
C26 H26 0.9500 . ?
C27 C28 1.51(2) . ?
C27 H27 0.9500 . ?
C28 C29 1.42(2) . ?
C28 C32 1.45(2) . ?
C29 C30 1.35(2) . ?
C29 H29 0.9500 . ?
C30 H30 0.9500 . ?
C31 C32 1.32(2) . ?
C31 H31 0.9500 . ?
C32 H32 0.9500 . ?

loop_
_geom_torsion_atom_site_label_1
_geom_torsion_atom_site_label_2
_geom_torsion_atom_site_label_3
_geom_torsion_atom_site_label_4
_geom_torsion
_geom_torsion_site_symmetry_1
_geom_torsion_site_symmetry_2
_geom_torsion_site_symmetry_3
_geom_torsion_site_symmetry_4
_geom_torsion_publ_flag
C4 C1 C2 C5 59.6(12) . . . 12_576 ?
C20 C1 C2 C5 -179.1(10) . . . 12_576 ?
C3 C1 C2 C5 -58.8(11) . . . 12_576 ?
C4 C1 C3 C1 -58.9(7) . . . 12_576 ?
C20 C1 C3 C1 -179.9(11) . . . 12_576 ?
C2 C1 C3 C1 58.4(6) . . . 12_576 ?
C20 C1 C4 C5 179.2(9) . . . . ?
C2 C1 C4 C5 -59.0(12) . . . . ?
C3 C1 C4 C5 59.1(12) . . . . ?
C1 C4 C5 C6 58.0(12) . . . . ?
C1 C4 C5 C7 -175.5(10) . . . . ?
C1 C4 C5 C2 -57.8(12) . . . 12_576 ?
C7 C5 C6 C5 178.4(10) . . . 12_576 ?
C2 C5 C6 C5 58.2(6) 12_576 . . 12_576 ?
C4 C5 C6 C5 -57.4(6) . . . 12_576 ?
C6 C5 C7 C12 -2.2(13) . . . . ?
C2 C5 C7 C12 117.8(11) 12_576 . . . ?
C4 C5 C7 C12 -124.8(11) . . . . ?
C6 C5 C7 C8 176.8(8) . . . . ?
C2 C5 C7 C8 -63.2(12) 12_576 . . . ?
C4 C5 C7 C8 54.2(13) . . . . ?
C12 C7 C8 C9 -2.6(15) . . . . ?
C5 C7 C8 C9 178.4(10) . . . . ?
C7 C8 C9 C10 -2.1(19) . . . . ?
C8 C9 C10 C11 5(2) . . . . ?
C8 C9 C10 C13 -179.2(11) . . . . ?
C9 C10 C11 C12 -3.7(18) . . . . ?
C13 C10 C11 C12 -179.1(11) . . . . ?
C8 C7 C12 C11 3.9(14) . . . . ?
C5 C7 C12 C11 -177.1(9) . . . . ?
C10 C11 C12 C7 -1.0(15) . . . . ?
C9 C10 C13 C14 172.0(15) . . . . ?
C11 C10 C13 C14 -12(2) . . . . ?
C10 C13 C14 C15 -179.0(11) . . . . ?
C13 C14 C15 C19 175.9(15) . . . . ?
C13 C14 C15 C16 -4(2) . . . . ?
C19 C15 C16 C17 2.5(19) . . . . ?
C14 C15 C16 C17 -177.5(12) . . . . ?
C18 N1 C17 C16 -1(2) . . . . ?
NI1 N1 C17 C16 171.5(11) . . . . ?
C15 C16 C17 N1 0(2) . . . . ?
C17 N1 C18 C19 0.5(19) . . . . ?
NI1 N1 C18 C19 -171.7(10) . . . . ?
N1 C18 C19 C15 2(2) . . . . ?
C16 C15 C19 C18 -3(2) . . . . ?
C14 C15 C19 C18 176.8(12) . . . . ?
C4 C1 C20 C25 -63(2) . . . . ?
C2 C1 C20 C25 177.3(18) . . . . ?
C3 C1 C20 C25 57(2) . . . . ?
C4 C1 C20 C21 112.1(15) . . . . ?
C2 C1 C20 C21 -7.4(19) . . . . ?
C3 C1 C20 C21 -127.6(14) . . . . ?
C25 C20 C21 C22 -1(3) . . . . ?
C1 C20 C21 C22 -177.0(15) . . . . ?
C20 C21 C22 C23 2(3) . . . . ?
C21 C22 C23 C24 -6(3) . . . . ?
C21 C22 C23 C26 177.9(18) . . . . ?
C22 C23 C24 C25 10(3) . . . . ?
C26 C23 C24 C25 -174.0(19) . . . . ?
C21 C20 C25 C24 6(3) . . . . ?
C1 C20 C25 C24 -178(2) . . . . ?
C23 C24 C25 C20 -11(4) . . . . ?
C24 C23 C26 C27 -164(2) . . . . ?
C22 C23 C26 C27 12(3) . . . . ?
C23 C26 C27 C28 -177.8(16) . . . . ?
C26 C27 C28 C29 -177.6(19) . . . . ?
C26 C27 C28 C32 6(3) . . . . ?
C32 C28 C29 C30 -1(2) . . . . ?
C27 C28 C29 C30 -177.4(16) . . . . ?
C31 N2 C30 C29 -4(2) . . . . ?
NI1 N2 C30 C29 173.5(13) 3_564 . . . ?
C28 C29 C30 N2 1(3) . . . . ?
C30 N2 C31 C32 6(2) . . . . ?
NI1 N2 C31 C32 -171.0(12) 3_564 . . . ?
N2 C31 C32 C28 -6(2) . . . . ?
C29 C28 C32 C31 3(2) . . . . ?
C27 C28 C32 C31 179.3(15) . . . . ?

loop_
_platon_squeeze_void_nr
_platon_squeeze_void_average_x
_platon_squeeze_void_average_y
_platon_squeeze_void_average_z
_platon_squeeze_void_volume
_platon_squeeze_void_count_electrons
_platon_squeeze_void_content
1 -0.000 -0.000 -0.009 793 146 ' '
2 0.269 0.574 0.014 3359 618 ' '
